data_4335236
loop_
_publ_author_name
'Yi Rong'
'Ahmed Al-Harbi'
'Benjamin Kriegel'
'Gerard Parkin'

_publ_section_title
;
 Structural Characterization of 2-Imidazolones: Comparison with their
 Heavier Chalcogen Counterparts
;
_journal_name_full 'Inorganic Chemistry'
_journal_page_first 7172
_journal_page_last 7182
_journal_paper_doi 10.1021/ic400788g
_journal_volume 52
_journal_year 2013
_chemical_formula_sum 'C7 H12 N2 O'
_chemical_formula_weight 140.19
_chemical_name_systematic
; 
 ? 
;
_space_group_IT_number 14
_symmetry_cell_setting monoclinic
_symmetry_space_group_name_Hall '-P 2ybc'
_symmetry_space_group_name_H-M 'P 1 21/c 1'
_atom_sites_solution_hydrogens geom
_atom_sites_solution_primary direct
_atom_sites_solution_secondary difmap
_audit_creation_method SHELXL-97
_cell_angle_alpha 90.00
_cell_angle_beta 94.073(2)
_cell_angle_gamma 90.00
_cell_formula_units_Z 8
_cell_length_a 12.0988(17)
_cell_length_b 10.6355(15)
_cell_length_c 12.0130(17)
_cell_measurement_reflns_used 3583
_cell_measurement_temperature 130(2)
_cell_measurement_theta_max 26.05
_cell_measurement_theta_min 2.55
_cell_volume 1541.9(4)
_computing_cell_refinement 'Bruker SAINT'
_computing_data_collection 'Bruker APEX2'
_computing_data_reduction 'Bruker SAINT'
_computing_molecular_graphics 'Bruker SHELXTL'
_computing_publication_material 'Bruker SHELXTL'
_computing_structure_refinement 'SHELXL-97 (Sheldrick, 2008)'
_computing_structure_solution 'SHELXS-97 (Sheldrick, 2008)'
_diffrn_ambient_temperature 130(2)
_diffrn_measured_fraction_theta_full 0.993
_diffrn_measured_fraction_theta_max 0.993
_diffrn_measurement_device_type 'Bruker APEX-II CCD'
_diffrn_measurement_method '\f and \w scans'
_diffrn_radiation_monochromator graphite
_diffrn_radiation_source 'fine-focus sealed tube'
_diffrn_radiation_type MoK\a
_diffrn_radiation_wavelength 0.71073
_diffrn_reflns_av_R_equivalents 0.1007
_diffrn_reflns_av_sigmaI/netI 0.0889
_diffrn_reflns_limit_h_max 17
_diffrn_reflns_limit_h_min -17
_diffrn_reflns_limit_k_max 15
_diffrn_reflns_limit_k_min -15
_diffrn_reflns_limit_l_max 17
_diffrn_reflns_limit_l_min -17
_diffrn_reflns_number 24556
_diffrn_reflns_theta_full 30.76
_diffrn_reflns_theta_max 30.76
_diffrn_reflns_theta_min 1.69
_exptl_absorpt_coefficient_mu 0.083
_exptl_absorpt_correction_T_max 0.9959
_exptl_absorpt_correction_T_min 0.9836
_exptl_absorpt_correction_type empirical
_exptl_absorpt_process_details sadabs
_exptl_crystal_colour Colorless
_exptl_crystal_density_diffrn 1.208
_exptl_crystal_description Block
_exptl_crystal_F_000 608
_exptl_crystal_size_max 0.20
_exptl_crystal_size_mid 0.20
_exptl_crystal_size_min 0.05
_refine_diff_density_max 0.277
_refine_diff_density_min -0.278
_refine_diff_density_rms 0.052
_refine_ls_extinction_method none
_refine_ls_goodness_of_fit_ref 1.012
_refine_ls_hydrogen_treatment mixed
_refine_ls_matrix_type full
_refine_ls_number_parameters 195
_refine_ls_number_reflns 4784
_refine_ls_number_restraints 0
_refine_ls_restrained_S_all 1.012
_refine_ls_R_factor_all 0.1271
_refine_ls_R_factor_gt 0.0572
_refine_ls_shift/su_max 0.000
_refine_ls_shift/su_mean 0.000
_refine_ls_structure_factor_coef Fsqd
_refine_ls_weighting_details 'calc w=1/[\s^2^(Fo^2^)+(0.0444P)^2^+0.0574P] where P=(Fo^2^+2Fc^2^)/3'
_refine_ls_weighting_scheme calc
_refine_ls_wR_factor_gt 0.1059
_refine_ls_wR_factor_ref 0.1287
_reflns_number_gt 2552
_reflns_number_total 4784
_reflns_threshold_expression >2sigma(I)
_cod_data_source_file ic400788g_si_003.cif
_cod_data_source_block tboxis10
_cod_database_code 4335236

loop_
_symmetry_equiv_pos_as_xyz
'x, y, z'
'-x, y+1/2, -z+1/2'
'-x, -y, -z'
'x, -y-1/2, z-1/2'

loop_
_atom_site_label
_atom_site_type_symbol
_atom_site_fract_x
_atom_site_fract_y
_atom_site_fract_z
_atom_site_U_iso_or_equiv
_atom_site_adp_type
_atom_site_occupancy
_atom_site_symmetry_multiplicity
_atom_site_calc_flag
_atom_site_refinement_flags
O11 O -0.02151(9) 0.37072(11) 0.39564(10) 0.0315(3) Uani 1 1 d .
O21 O 0.53028(9) 0.62192(11) 0.10416(10) 0.0296(3) Uani 1 1 d .
N11 N 0.12247(12) 0.51236(14) 0.43351(12) 0.0284(3) Uani 1 1 d .
H11 H 0.0890(15) 0.5567(18) 0.4922(17) 0.045(6) Uiso 1 1 d .
N12 N 0.13916(11) 0.37960(12) 0.29756(11) 0.0253(3) Uani 1 1 d .
N21 N 0.36120(12) 0.54831(13) 0.02572(12) 0.0252(3) Uani 1 1 d .
H21 H 0.3935(16) 0.484(2) -0.0140(17) 0.051(6) Uiso 1 1 d .
N22 N 0.35862(11) 0.71750(12) 0.12815(11) 0.0228(3) Uani 1 1 d .
C11 C 0.07068(14) 0.41575(15) 0.37763(14) 0.0255(4) Uani 1 1 d .
C12 C 0.23122(14) 0.45832(18) 0.30372(15) 0.0334(4) Uani 1 1 d .
H12A H 0.2911 0.4551 0.2568 0.040 Uiso 1 1 calc R
C13 C 0.22050(15) 0.53907(18) 0.38704(15) 0.0347(4) Uani 1 1 d .
H13A H 0.2714 0.6035 0.4102 0.042 Uiso 1 1 calc R
C21 C 0.42775(14) 0.62843(15) 0.08807(13) 0.0236(4) Uani 1 1 d .
C22 C 0.25049(13) 0.69286(15) 0.08647(13) 0.0242(4) Uani 1 1 d .
H22A H 0.1866 0.7407 0.1005 0.029 Uiso 1 1 calc R
C23 C 0.25279(13) 0.58990(16) 0.02339(14) 0.0264(4) Uani 1 1 d .
H23A H 0.1908 0.5518 -0.0162 0.032 Uiso 1 1 calc R
C24 C 0.11212(14) 0.27846(16) 0.21447(14) 0.0284(4) Uani 1 1 d .
C25 C 0.08788(17) 0.15810(17) 0.27588(17) 0.0405(5) Uani 1 1 d .
H25A H 0.0213 0.1695 0.3166 0.061 Uiso 1 1 calc R
H25B H 0.1508 0.1377 0.3286 0.061 Uiso 1 1 calc R
H25C H 0.0759 0.0894 0.2220 0.061 Uiso 1 1 calc R
C26 C 0.21123(15) 0.25741(18) 0.14548(17) 0.0389(5) Uani 1 1 d .
H26A H 0.2757 0.2332 0.1948 0.058 Uiso 1 1 calc R
H26B H 0.2277 0.3352 0.1062 0.058 Uiso 1 1 calc R
H26C H 0.1941 0.1903 0.0910 0.058 Uiso 1 1 calc R
C27 C 0.01283(15) 0.32158(19) 0.13943(16) 0.0378(5) Uani 1 1 d .
H27A H -0.0507 0.3347 0.1844 0.057 Uiso 1 1 calc R
H27B H -0.0057 0.2572 0.0828 0.057 Uiso 1 1 calc R
H27C H 0.0308 0.4005 0.1028 0.057 Uiso 1 1 calc R
C34 C 0.39875(13) 0.82792(15) 0.19568(14) 0.0242(4) Uani 1 1 d .
C35 C 0.46270(14) 0.78165(17) 0.30165(14) 0.0305(4) Uani 1 1 d .
H35A H 0.4126 0.7352 0.3473 0.046 Uiso 1 1 calc R
H35B H 0.4937 0.8538 0.3440 0.046 Uiso 1 1 calc R
H35C H 0.5230 0.7262 0.2818 0.046 Uiso 1 1 calc R
C36 C 0.47249(15) 0.90736(17) 0.12575(16) 0.0341(4) Uani 1 1 d .
H36A H 0.4294 0.9371 0.0587 0.051 Uiso 1 1 calc R
H36B H 0.5349 0.8564 0.1039 0.051 Uiso 1 1 calc R
H36C H 0.5007 0.9797 0.1697 0.051 Uiso 1 1 calc R
C37 C 0.30022(14) 0.90544(16) 0.22611(15) 0.0312(4) Uani 1 1 d .
H37A H 0.2523 0.8541 0.2704 0.047 Uiso 1 1 calc R
H37B H 0.2583 0.9335 0.1578 0.047 Uiso 1 1 calc R
H37C H 0.3263 0.9788 0.2698 0.047 Uiso 1 1 calc R

loop_
_atom_site_aniso_label
_atom_site_aniso_U_11
_atom_site_aniso_U_22
_atom_site_aniso_U_33
_atom_site_aniso_U_23
_atom_site_aniso_U_13
_atom_site_aniso_U_12
O11 0.0278(7) 0.0311(7) 0.0362(7) -0.0047(6) 0.0063(5) -0.0067(5)
O21 0.0205(6) 0.0312(7) 0.0369(7) -0.0076(6) -0.0002(5) 0.0052(5)
N11 0.0266(8) 0.0301(8) 0.0287(8) -0.0034(7) 0.0022(6) -0.0046(6)
N12 0.0219(7) 0.0247(7) 0.0292(8) -0.0018(6) 0.0025(6) -0.0024(6)
N21 0.0245(8) 0.0238(8) 0.0275(8) -0.0036(6) 0.0017(6) 0.0019(6)
N22 0.0196(7) 0.0223(7) 0.0265(7) -0.0020(6) 0.0020(6) 0.0015(6)
C11 0.0247(9) 0.0239(8) 0.0274(9) 0.0031(7) -0.0010(7) -0.0003(7)
C12 0.0237(10) 0.0406(11) 0.0363(10) -0.0039(9) 0.0056(8) -0.0078(8)
C13 0.0267(10) 0.0410(11) 0.0365(10) -0.0053(9) 0.0029(8) -0.0126(8)
C21 0.0243(9) 0.0220(8) 0.0246(9) 0.0010(7) 0.0021(7) 0.0018(7)
C22 0.0197(8) 0.0256(9) 0.0271(9) 0.0024(7) -0.0004(7) 0.0021(7)
C23 0.0211(9) 0.0285(9) 0.0294(9) 0.0002(7) -0.0001(7) -0.0011(7)
C24 0.0281(10) 0.0250(9) 0.0320(10) -0.0046(8) 0.0022(8) -0.0005(7)
C25 0.0466(12) 0.0264(10) 0.0493(12) -0.0020(9) 0.0083(10) -0.0004(9)
C26 0.0368(11) 0.0343(11) 0.0466(12) -0.0092(9) 0.0095(9) -0.0007(9)
C27 0.0368(11) 0.0399(11) 0.0358(11) -0.0110(9) -0.0033(8) 0.0000(9)
C34 0.0241(9) 0.0190(8) 0.0293(9) -0.0031(7) 0.0008(7) -0.0001(7)
C35 0.0300(10) 0.0303(10) 0.0305(10) -0.0044(8) -0.0019(8) 0.0029(8)
C36 0.0355(10) 0.0281(10) 0.0391(11) -0.0010(8) 0.0053(8) -0.0071(8)
C37 0.0303(10) 0.0285(10) 0.0341(10) -0.0076(8) -0.0021(8) 0.0066(8)

loop_
_atom_type_symbol
_atom_type_description
_atom_type_scat_dispersion_real
_atom_type_scat_dispersion_imag
_atom_type_scat_source
C C 0.0033 0.0016 'International Tables Vol C Tables 4.2.6.8 and 6.1.1.4'
H H 0.0000 0.0000 'International Tables Vol C Tables 4.2.6.8 and 6.1.1.4'
N N 0.0061 0.0033 'International Tables Vol C Tables 4.2.6.8 and 6.1.1.4'
O O 0.0106 0.0060 'International Tables Vol C Tables 4.2.6.8 and 6.1.1.4'

loop_
_geom_angle_atom_site_label_1
_geom_angle_atom_site_label_2
_geom_angle_atom_site_label_3
_geom_angle
C11 N11 C13 109.69(15)
C11 N12 C12 108.42(14)
C11 N12 C24 124.01(14)
C12 N12 C24 127.43(14)
C21 N21 C23 109.54(14)
C21 N22 C22 108.92(13)
C21 N22 C34 123.50(13)
C22 N22 C34 127.32(13)
O11 C11 N11 126.35(16)
O11 C11 N12 127.43(15)
N11 C11 N12 106.21(15)
C13 C12 N12 107.92(16)
C12 C13 N11 107.72(16)
O21 C21 N21 126.56(15)
O21 C21 N22 127.55(15)
N21 C21 N22 105.89(14)
C23 C22 N22 107.58(14)
C22 C23 N21 108.02(15)
N12 C24 C25 108.96(14)
N12 C24 C27 107.84(13)
C25 C24 C27 111.78(15)
N12 C24 C26 109.11(14)
C25 C24 C26 109.14(15)
C27 C24 C26 109.96(15)
N22 C34 C37 109.20(13)
N22 C34 C35 109.09(13)
C37 C34 C35 109.61(14)
N22 C34 C36 108.55(13)
C37 C34 C36 109.44(14)
C35 C34 C36 110.93(14)

loop_
_geom_bond_atom_site_label_1
_geom_bond_atom_site_label_2
_geom_bond_distance
O11 C11 1.2468(19)
O21 C21 1.2438(18)
N11 C11 1.356(2)
N11 C13 1.376(2)
N12 C11 1.368(2)
N12 C12 1.391(2)
N12 C24 1.488(2)
N21 C21 1.360(2)
N21 C23 1.383(2)
N22 C21 1.373(2)
N22 C22 1.392(2)
N22 C34 1.489(2)
C12 C13 1.332(3)
C22 C23 1.333(2)
C24 C25 1.516(2)
C24 C27 1.521(2)
C24 C26 1.522(2)
C34 C37 1.516(2)
C34 C35 1.524(2)
C34 C36 1.524(2)

loop_
_geom_hbond_atom_site_label_D
_geom_hbond_atom_site_label_H
_geom_hbond_atom_site_label_A
_geom_hbond_distance_DH
_geom_hbond_distance_HA
_geom_hbond_distance_DA
_geom_hbond_angle_DHA
_geom_hbond_site_symmetry_A
N11 H11 O11 0.962(19) 1.80(2) 2.7581(19) 175.9(18) 3_566
N21 H21 O21 0.94(2) 1.85(2) 2.7798(18) 170.5(19) 3_665
